data_4509276
loop_
_publ_author_name
'Sarma, Bipul'
'Nath, Naba K.'
'Bhogala, Balakrishna R.'
'Nangia, Ashwini'

_publ_section_title
;
 Synthon Competition and Cooperation in Molecular Salts of Hydroxybenzoic
 Acids and Aminopyridines
;
_journal_issue 3
_journal_name_full 'Crystal Growth &amp; Design'
_journal_page_first 1546
_journal_paper_doi 10.1021/cg801145c
_journal_volume 9
_journal_year 2009
_chemical_formula_moiety C9H9O3.C5H7N2.H2O
_chemical_formula_sum 'C14 H18 N2 O4'
_chemical_formula_weight 278.30
_chemical_name_systematic
; 
 4-Aminopyridinium 3,5-dimethyl-4-hydroxybenzoate hydrate
;
_space_group_IT_number 14
_symmetry_cell_setting monoclinic
_symmetry_space_group_name_Hall '-P 2ybc'
_symmetry_space_group_name_H-M 'P 1 21/c 1'
_atom_sites_solution_hydrogens geom
_atom_sites_solution_primary direct
_atom_sites_solution_secondary difmap
_audit_creation_method SHELXL-97
_cell_angle_alpha 90.00
_cell_angle_beta 104.823(2)
_cell_angle_gamma 90.00
_cell_formula_units_Z 4
_cell_length_a 8.7720(9)
_cell_length_b 12.1664(12)
_cell_length_c 14.0288(14)
_cell_measurement_reflns_used 4356
_cell_measurement_temperature 298(2)
_cell_measurement_theta_max 26.01
_cell_measurement_theta_min 2.25
_cell_volume 1447.4(3)
_computing_cell_refinement 'Bruker SMART'
_computing_data_collection 'Bruker SMART'
_computing_data_reduction 'Bruker SAINT'
_computing_molecular_graphics 'Bruker SHELXTL'
_computing_publication_material 'Bruker SHELXTL'
_computing_structure_refinement 'SHELXL-97 (Sheldrick, 1997)'
_computing_structure_solution 'SHELXS-97 (Sheldrick, 1990)'
_diffrn_ambient_temperature 298(2)
_diffrn_measured_fraction_theta_full 1.000
_diffrn_measured_fraction_theta_max 1.000
_diffrn_measurement_device_type 'CCD area detector'
_diffrn_measurement_method 'phi and omega scans'
_diffrn_radiation_monochromator graphite
_diffrn_radiation_source 'fine-focus sealed tube'
_diffrn_radiation_type MoK\a
_diffrn_radiation_wavelength 0.71073
_diffrn_reflns_av_R_equivalents 0.0414
_diffrn_reflns_av_sigmaI/netI 0.0314
_diffrn_reflns_limit_h_max 10
_diffrn_reflns_limit_h_min -10
_diffrn_reflns_limit_k_max 15
_diffrn_reflns_limit_k_min -14
_diffrn_reflns_limit_l_max 17
_diffrn_reflns_limit_l_min -17
_diffrn_reflns_number 14306
_diffrn_reflns_theta_full 26.01
_diffrn_reflns_theta_max 26.01
_diffrn_reflns_theta_min 2.25
_exptl_absorpt_coefficient_mu 0.094
_exptl_absorpt_correction_T_max 0.9897
_exptl_absorpt_correction_T_min 0.9795
_exptl_absorpt_correction_type multi-scan
_exptl_absorpt_process_details 'SADABS-Bruker Nonius area detector scaling and absorption correction - V2.10'
_exptl_crystal_colour colourless
_exptl_crystal_density_diffrn 1.277
_exptl_crystal_density_method 'not measured'
_exptl_crystal_description block
_exptl_crystal_F_000 592
_exptl_crystal_size_max 0.22
_exptl_crystal_size_mid 0.20
_exptl_crystal_size_min 0.11
_refine_diff_density_max 0.220
_refine_diff_density_min -0.269
_refine_diff_density_rms 0.076
_refine_ls_extinction_method none
_refine_ls_goodness_of_fit_ref 0.954
_refine_ls_hydrogen_treatment mixed
_refine_ls_matrix_type full
_refine_ls_number_parameters 204
_refine_ls_number_reflns 2849
_refine_ls_number_restraints 0
_refine_ls_restrained_S_all 0.954
_refine_ls_R_factor_all 0.0748
_refine_ls_R_factor_gt 0.0493
_refine_ls_shift/su_max 0.040
_refine_ls_shift/su_mean 0.001
_refine_ls_structure_factor_coef Fsqd
_refine_ls_weighting_details 'calc w=1/[\s^2^(Fo^2^)+(0.0738P)^2^+0.3217P] where P=(Fo^2^+2Fc^2^)/3'
_refine_ls_weighting_scheme calc
_refine_ls_wR_factor_gt 0.1195
_refine_ls_wR_factor_ref 0.1358
_reflns_number_gt 1989
_reflns_number_total 2849
_reflns_threshold_expression >2sigma(I)
_cod_data_source_file cg801145csup6.cif
_cod_data_source_block an494a_m_4-APH+.3,5-DiMe-4-HBA-.H2O_1:1:1_(9)
_cod_depositor_comments
;
The following automatic conversions were performed:

'_symmetry_cell_setting' value 'Monoclinic' changed to 'monoclinic'
according to /home/saulius/struct/CIF-dictionaries/cif_core.dic
dictionary named 'cif_core.dic' version 2.4.2 from 2011-04-26.

Automatic conversion script
Id: cif_fix_values 1891 2012-01-12 08:04:46Z andrius 
;
_cod_original_sg_symbol_H-M 'P2(1)/c  '
_cod_database_code 4509276

loop_
_symmetry_equiv_pos_as_xyz
'x, y, z'
'-x, y+1/2, -z+1/2'
'-x, -y, -z'
'x, -y-1/2, z-1/2'

loop_
_atom_site_label
_atom_site_type_symbol
_atom_site_fract_x
_atom_site_fract_y
_atom_site_fract_z
_atom_site_U_iso_or_equiv
_atom_site_adp_type
_atom_site_occupancy
_atom_site_symmetry_multiplicity
_atom_site_calc_flag
_atom_site_refinement_flags
O3 O 0.51187(17) 0.97454(10) 0.16285(11) 0.0594(4) Uani 1 1 d .
H3A H 0.5870 0.9746 0.2116 0.089 Uiso 1 1 calc R
C2 C 0.2617(2) 0.68322(14) 0.14892(13) 0.0390(4) Uani 1 1 d .
C7 C 0.4240(2) 0.68196(14) 0.16480(13) 0.0393(4) Uani 1 1 d .
H7 H 0.4759 0.6146 0.1730 0.047 Uiso 1 1 calc R
C5 C 0.4318(2) 0.87667(14) 0.15797(13) 0.0412(4) Uani 1 1 d .
O2 O 0.24692(17) 0.49208(10) 0.17796(11) 0.0623(5) Uani 1 1 d .
O1 O 0.02467(16) 0.58046(12) 0.11582(12) 0.0648(5) Uani 1 1 d .
C6 C 0.5119(2) 0.77675(14) 0.16890(13) 0.0395(4) Uani 1 1 d .
C4 C 0.2680(2) 0.88174(15) 0.13932(14) 0.0445(5) Uani 1 1 d .
C3 C 0.1854(2) 0.78438(15) 0.13466(14) 0.0433(5) Uani 1 1 d .
H3 H 0.0760 0.7865 0.1216 0.052 Uiso 1 1 calc R
C1 C 0.1714(2) 0.57875(15) 0.14767(14) 0.0465(5) Uani 1 1 d .
C8 C 0.6879(2) 0.77170(18) 0.18351(16) 0.0540(5) Uani 1 1 d .
H8A H 0.7394 0.7960 0.2489 0.081 Uiso 1 1 calc R
H8B H 0.7177 0.8185 0.1362 0.081 Uiso 1 1 calc R
H8C H 0.7186 0.6974 0.1747 0.081 Uiso 1 1 calc R
C9 C 0.1840(3) 0.99153(17) 0.1262(2) 0.0733(7) Uani 1 1 d .
H9A H 0.0751 0.9808 0.1248 0.110 Uiso 1 1 calc R
H9B H 0.1915 1.0243 0.0653 0.110 Uiso 1 1 calc R
H9C H 0.2322 1.0391 0.1801 0.110 Uiso 1 1 calc R
O4 O 0.17998(19) 0.32215(14) 0.04373(15) 0.0619(5) Uani 1 1 d .
N2 N 0.4641(2) 0.19718(15) 0.08048(13) 0.0473(4) Uani 1 1 d .
C12 C 0.5906(2) 0.26029(15) 0.09252(13) 0.0389(4) Uani 1 1 d .
C13 C 0.5776(2) 0.37583(15) 0.08701(14) 0.0468(5) Uani 1 1 d .
H13 H 0.4792 0.4091 0.0760 0.056 Uiso 1 1 calc R
N1 N 0.8515(2) 0.39312(16) 0.11459(14) 0.0590(5) Uani 1 1 d .
C14 C 0.7078(3) 0.43771(17) 0.09763(16) 0.0554(6) Uani 1 1 d .
H14 H 0.6976 0.5137 0.0931 0.066 Uiso 1 1 calc R
C11 C 0.7430(2) 0.21662(17) 0.11067(15) 0.0490(5) Uani 1 1 d .
H11 H 0.7577 0.1409 0.1156 0.059 Uiso 1 1 calc R
C10 C 0.8688(3) 0.2836(2) 0.12110(17) 0.0594(6) Uani 1 1 d .
H10 H 0.9693 0.2533 0.1330 0.071 Uiso 1 1 calc R
H4B H 0.117(4) 0.347(2) -0.010(2) 0.100(11) Uiso 1 1 d .
H4A H 0.197(3) 0.375(2) 0.086(2) 0.076(9) Uiso 1 1 d .
H2A H 0.366(3) 0.2315(19) 0.0682(16) 0.061(6) Uiso 1 1 d .
H2B H 0.473(3) 0.125(2) 0.0896(16) 0.062(7) Uiso 1 1 d .
H1 H 0.936(3) 0.440(2) 0.122(2) 0.097(9) Uiso 1 1 d .

loop_
_atom_site_aniso_label
_atom_site_aniso_U_11
_atom_site_aniso_U_22
_atom_site_aniso_U_33
_atom_site_aniso_U_23
_atom_site_aniso_U_13
_atom_site_aniso_U_12
O3 0.0603(9) 0.0317(7) 0.0706(10) 0.0098(7) -0.0118(7) -0.0131(6)
C2 0.0459(10) 0.0321(10) 0.0359(10) 0.0003(7) 0.0049(8) -0.0035(8)
C7 0.0465(11) 0.0272(9) 0.0413(10) -0.0028(7) 0.0058(8) 0.0010(8)
C5 0.0486(11) 0.0301(9) 0.0387(10) 0.0013(7) -0.0001(8) -0.0077(8)
O2 0.0623(9) 0.0308(7) 0.0772(11) 0.0078(7) -0.0124(8) -0.0070(7)
O1 0.0473(9) 0.0499(9) 0.0858(11) 0.0157(8) -0.0037(7) -0.0147(7)
C6 0.0459(10) 0.0356(10) 0.0349(10) -0.0036(7) 0.0068(8) -0.0050(8)
C4 0.0508(11) 0.0301(9) 0.0449(11) 0.0019(8) -0.0019(8) -0.0008(8)
C3 0.0424(10) 0.0362(10) 0.0455(11) 0.0014(8) 0.0004(8) -0.0010(8)
C1 0.0504(12) 0.0353(10) 0.0464(11) 0.0028(8) -0.0013(9) -0.0074(9)
C8 0.0490(12) 0.0468(12) 0.0653(14) -0.0058(10) 0.0130(10) -0.0039(9)
C9 0.0631(14) 0.0366(12) 0.1040(19) 0.0049(12) -0.0082(13) 0.0063(10)
O4 0.0503(9) 0.0578(10) 0.0704(12) -0.0043(9) 0.0025(8) 0.0094(7)
N2 0.0450(10) 0.0345(9) 0.0595(11) 0.0057(8) 0.0080(8) -0.0065(8)
C12 0.0445(10) 0.0375(10) 0.0341(10) 0.0034(7) 0.0091(8) -0.0044(8)
C13 0.0467(11) 0.0383(10) 0.0555(12) 0.0028(9) 0.0133(9) -0.0025(9)
N1 0.0526(11) 0.0595(12) 0.0675(12) -0.0016(9) 0.0199(9) -0.0216(10)
C14 0.0655(14) 0.0402(11) 0.0640(14) -0.0016(10) 0.0231(11) -0.0100(10)
C11 0.0507(12) 0.0418(11) 0.0555(12) 0.0047(9) 0.0154(9) -0.0005(9)
C10 0.0449(12) 0.0677(15) 0.0671(15) 0.0061(11) 0.0170(10) -0.0013(10)

loop_
_atom_type_symbol
_atom_type_description
_atom_type_scat_dispersion_real
_atom_type_scat_dispersion_imag
_atom_type_scat_source
C C 0.0033 0.0016 'International Tables Vol C Tables 4.2.6.8 and 6.1.1.4'
H H 0.0000 0.0000 'International Tables Vol C Tables 4.2.6.8 and 6.1.1.4'
N N 0.0061 0.0033 'International Tables Vol C Tables 4.2.6.8 and 6.1.1.4'
O O 0.0106 0.0060 'International Tables Vol C Tables 4.2.6.8 and 6.1.1.4'

loop_
_geom_angle_atom_site_label_1
_geom_angle_atom_site_label_2
_geom_angle_atom_site_label_3
_geom_angle
C5 O3 H3A 109.5
C7 C2 C3 118.05(16)
C7 C2 C1 120.83(16)
C3 C2 C1 121.12(17)
C6 C7 C2 122.58(16)
C6 C7 H7 118.7
C2 C7 H7 118.7
O3 C5 C6 120.88(17)
O3 C5 C4 117.37(16)
C6 C5 C4 121.73(16)
C7 C6 C5 117.62(17)
C7 C6 C8 120.94(17)
C5 C6 C8 121.44(16)
C3 C4 C5 118.29(17)
C3 C4 C9 121.18(19)
C5 C4 C9 120.53(17)
C4 C3 C2 121.66(18)
C4 C3 H3 119.2
C2 C3 H3 119.2
O1 C1 O2 122.63(17)
O1 C1 C2 118.94(17)
O2 C1 C2 118.43(17)
C6 C8 H8A 109.5
C6 C8 H8B 109.5
H8A C8 H8B 109.5
C6 C8 H8C 109.5
H8A C8 H8C 109.5
H8B C8 H8C 109.5
C4 C9 H9A 109.5
C4 C9 H9B 109.5
H9A C9 H9B 109.5
C4 C9 H9C 109.5
H9A C9 H9C 109.5
H9B C9 H9C 109.5
H4B O4 H4A 107(3)
C12 N2 H2A 117.9(14)
C12 N2 H2B 120.8(15)
H2A N2 H2B 121(2)
N2 C12 C11 122.23(18)
N2 C12 C13 121.15(18)
C11 C12 C13 116.62(17)
C14 C13 C12 119.85(19)
C14 C13 H13 120.1
C12 C13 H13 120.1
C14 N1 C10 120.02(18)
C14 N1 H1 117.8(18)
C10 N1 H1 122.1(18)
N1 C14 C13 121.9(2)
N1 C14 H14 119.1
C13 C14 H14 119.1
C10 C11 C12 120.45(19)
C10 C11 H11 119.8
C12 C11 H11 119.8
N1 C10 C11 121.2(2)
N1 C10 H10 119.4
C11 C10 H10 119.4

loop_
_geom_bond_atom_site_label_1
_geom_bond_atom_site_label_2
_geom_bond_distance
O3 C5 1.375(2)
O3 H3A 0.8200
C2 C7 1.384(3)
C2 C3 1.391(2)
C2 C1 1.495(2)
C7 C6 1.380(2)
C7 H7 0.9300
C5 C6 1.393(3)
C5 C4 1.394(3)
O2 C1 1.260(2)
O1 C1 1.250(2)
C6 C8 1.505(3)
C4 C3 1.382(3)
C4 C9 1.514(3)
C3 H3 0.9300
C8 H8A 0.9600
C8 H8B 0.9600
C8 H8C 0.9600
C9 H9A 0.9600
C9 H9B 0.9600
C9 H9C 0.9600
O4 H4B 0.87(3)
O4 H4A 0.86(3)
N2 C12 1.324(2)
N2 H2A 0.93(2)
N2 H2B 0.89(2)
C12 C11 1.400(3)
C12 C13 1.411(3)
C13 C14 1.344(3)
C13 H13 0.9300
N1 C14 1.337(3)
N1 C10 1.341(3)
N1 H1 0.92(3)
C14 H14 0.9300
C11 C10 1.349(3)
C11 H11 0.9300
C10 H10 0.9300
